data_7006792
loop_
_publ_author_name
'Brown, Michael D.'
'Levason, William'
'Reid, Gillian'
'Webster, Michael'

_publ_section_title
;
 Preparation, properties and structures of the first series of
 organometallic Pt(II) and Pt(IV) complexes with stibine co-ligands.
;
_journal_issue 13
_journal_name_full 'Dalton transactions (Cambridge, England : 2003)'
_journal_page_first 1667
_journal_page_last 1674
_journal_paper_doi 10.1039/b514019f
_journal_year 2006
_chemical_formula_moiety 'C31 H40 I2 Pt2 Sb2'
_chemical_formula_sum 'C31 H40 I2 Pt2 Sb2'
_chemical_formula_weight 1300.11
_chemical_name_systematic
;
Bis(iodotrimethylplatinum(IV))-mu-bis(diphenylstibino)methane
;
_space_group_IT_number 2
_symmetry_cell_setting triclinic
_symmetry_Int_Tables_number 2
_symmetry_space_group_name_Hall '-P 1'
_symmetry_space_group_name_H-M 'P -1'
_atom_sites_solution_hydrogens geom
_atom_sites_solution_primary direct
_atom_sites_solution_secondary difmap
_audit_creation_date 2005-07-01
_audit_creation_method 'SHELXL-97 + hand edit'
_cell_angle_alpha 103.790(6)
_cell_angle_beta 93.514(5)
_cell_angle_gamma 90.628(4)
_cell_formula_units_Z 2
_cell_length_a 9.7960(10)
_cell_length_b 11.7470(10)
_cell_length_c 15.3850(10)
_cell_measurement_reflns_used 7625
_cell_measurement_temperature 120(2)
_cell_measurement_theta_max 27.48
_cell_measurement_theta_min 2.91
_cell_volume 1715.5(3)
_computing_structure_refinement 'SHELXL-97 (Sheldrick, 1997)'
_computing_structure_solution 'SHELXS-97 (Sheldrick, 1997)'
_diffrn_ambient_temperature 120(2)
_diffrn_measured_fraction_theta_full 0.985
_diffrn_measured_fraction_theta_max 0.985
_diffrn_measurement_device_type 'area detector, Nonius Kappa ccd'
_diffrn_measurement_method '\f and \w scans'
_diffrn_radiation_monochromator graphite
_diffrn_radiation_source 'Nonius rotating anode'
_diffrn_radiation_type MoK\a
_diffrn_radiation_wavelength 0.71073
_diffrn_reflns_av_R_equivalents 0.0299
_diffrn_reflns_av_sigmaI/netI 0.0291
_diffrn_reflns_limit_h_max 12
_diffrn_reflns_limit_h_min -12
_diffrn_reflns_limit_k_max 15
_diffrn_reflns_limit_k_min -15
_diffrn_reflns_limit_l_max 19
_diffrn_reflns_limit_l_min -19
_diffrn_reflns_number 33362
_diffrn_reflns_theta_full 27.54
_diffrn_reflns_theta_max 27.54
_diffrn_reflns_theta_min 3.33
_diffrn_standards_decay_% 0
_diffrn_standards_number 0
_exptl_absorpt_coefficient_mu 11.504
_exptl_absorpt_correction_T_max 1.0000
_exptl_absorpt_correction_T_min 0.6357
_exptl_absorpt_correction_type multi-scan
_exptl_absorpt_process_details 'G.M. Sheldrick, (2003). SADABS. Version 2.10. Bruker AXS Inc.'
_exptl_crystal_colour yellow
_exptl_crystal_density_diffrn 2.517
_exptl_crystal_density_method 'not measured'
_exptl_crystal_description block
_exptl_crystal_F_000 1180
_exptl_crystal_size_max 0.30
_exptl_crystal_size_mid 0.22
_exptl_crystal_size_min 0.20
_refine_diff_density_max 1.161
_refine_diff_density_min -2.134
_refine_diff_density_rms 0.262
_refine_ls_extinction_method none
_refine_ls_goodness_of_fit_ref 1.021
_refine_ls_hydrogen_treatment noref
_refine_ls_matrix_type full
_refine_ls_number_parameters 334
_refine_ls_number_reflns 7793
_refine_ls_number_restraints 0
_refine_ls_restrained_S_all 1.021
_refine_ls_R_factor_all 0.0320
_refine_ls_R_factor_gt 0.0284
_refine_ls_shift/su_max 0.002
_refine_ls_shift/su_mean 0.000
_refine_ls_structure_factor_coef Fsqd
_refine_ls_weighting_details 'w=1/[\s^2^(Fo^2^)+(0.0585P)^2^+4.6468P] where P=(Fo^2^+2Fc^2^)/3'
_refine_ls_weighting_scheme calc
_refine_ls_wR_factor_gt 0.0851
_refine_ls_wR_factor_ref 0.0879
_reflns_number_gt 7221
_reflns_number_total 7793
_reflns_threshold_expression I>2sigma(I)
_cod_data_source_file b514019f.txt
_cod_data_source_block 05mdb015
_cod_database_code 7006792

loop_
_symmetry_equiv_pos_as_xyz
'x, y, z'
'-x, -y, -z'

loop_
_atom_site_label
_atom_site_type_symbol
_atom_site_fract_x
_atom_site_fract_y
_atom_site_fract_z
_atom_site_U_iso_or_equiv
_atom_site_adp_type
_atom_site_occupancy
_atom_site_symmetry_multiplicity
_atom_site_calc_flag
_atom_site_refinement_flags
_atom_site_disorder_assembly
_atom_site_disorder_group
Pt1 Pt 0.87988(2) 0.186168(17) 0.352035(12) 0.01589(7) Uani 1 1 d . . .
Pt2 Pt 0.77925(2) 0.448778(18) 0.227834(13) 0.01716(7) Uani 1 1 d . . .
I1 I 0.84129(4) 0.42803(3) 0.40311(2) 0.01915(9) Uani 1 1 d . . .
I2 I 0.79429(3) 0.20380(3) 0.17931(2) 0.01927(9) Uani 1 1 d . . .
Sb1 Sb 1.13686(3) 0.23161(3) 0.32325(2) 0.01439(8) Uani 1 1 d . . .
Sb2 Sb 1.04642(3) 0.45075(3) 0.19976(2) 0.01536(8) Uani 1 1 d . . .
C1 C 0.6797(6) 0.1468(5) 0.3714(4) 0.0267(12) Uani 1 1 d . . .
H1A H 0.6230 0.1419 0.3158 0.040 Uiso 1 1 calc R . .
H1B H 0.6459 0.2083 0.4195 0.040 Uiso 1 1 calc R . .
H1C H 0.6753 0.0713 0.3880 0.040 Uiso 1 1 calc R . .
C2 C 0.9277(6) 0.1813(5) 0.4832(4) 0.0253(12) Uani 1 1 d . . .
H2A H 0.9259 0.2608 0.5216 0.038 Uiso 1 1 calc R . .
H2B H 1.0193 0.1499 0.4884 0.038 Uiso 1 1 calc R . .
H2C H 0.8607 0.1310 0.5019 0.038 Uiso 1 1 calc R . .
C3 C 0.9016(7) 0.0066(5) 0.3161(4) 0.0271(12) Uani 1 1 d . . .
H3A H 0.8840 -0.0217 0.2511 0.041 Uiso 1 1 calc R . .
H3B H 0.8362 -0.0312 0.3468 0.041 Uiso 1 1 calc R . .
H3C H 0.9950 -0.0125 0.3334 0.041 Uiso 1 1 calc R . .
C4 C 1.2896(5) 0.2349(4) 0.4287(3) 0.0160(10) Uani 1 1 d . . .
C5 C 1.3001(7) 0.1412(5) 0.4695(4) 0.0292(13) Uani 1 1 d . . .
H5 H 1.2404 0.0747 0.4488 0.035 Uiso 1 1 calc R . .
C6 C 1.3957(7) 0.1437(6) 0.5393(4) 0.0336(14) Uani 1 1 d . . .
H6 H 1.4026 0.0786 0.5658 0.040 Uiso 1 1 calc R . .
C7 C 1.4823(6) 0.2412(6) 0.5710(4) 0.0314(14) Uani 1 1 d . . .
H7 H 1.5476 0.2437 0.6197 0.038 Uiso 1 1 calc R . .
C8 C 1.4727(7) 0.3328(6) 0.5316(4) 0.0307(13) Uani 1 1 d . . .
H8 H 1.5322 0.3992 0.5531 0.037 Uiso 1 1 calc R . .
C9 C 1.3768(6) 0.3313(5) 0.4601(4) 0.0250(12) Uani 1 1 d . . .
H9 H 1.3717 0.3961 0.4332 0.030 Uiso 1 1 calc R . .
C10 C 1.2276(5) 0.1197(4) 0.2126(3) 0.0169(10) Uani 1 1 d . . .
C11 C 1.3693(5) 0.1183(4) 0.2086(3) 0.0164(10) Uani 1 1 d . . .
H11 H 1.4259 0.1657 0.2562 0.020 Uiso 1 1 calc R . .
C12 C 1.4284(6) 0.0475(5) 0.1354(4) 0.0219(11) Uani 1 1 d . . .
H12 H 1.5250 0.0459 0.1330 0.026 Uiso 1 1 calc R . .
C13 C 1.3441(6) -0.0212(5) 0.0652(3) 0.0217(11) Uani 1 1 d . . .
H13 H 1.3833 -0.0699 0.0150 0.026 Uiso 1 1 calc R . .
C14 C 1.2041(6) -0.0180(5) 0.0691(4) 0.0214(11) Uani 1 1 d . . .
H14 H 1.1471 -0.0642 0.0212 0.026 Uiso 1 1 calc R . .
C15 C 1.1454(6) 0.0520(5) 0.1422(4) 0.0199(11) Uani 1 1 d . . .
H15 H 1.0487 0.0535 0.1441 0.024 Uiso 1 1 calc R . .
C16 C 1.1803(5) 0.3992(4) 0.2980(3) 0.0162(10) Uani 1 1 d . . .
H16A H 1.2748 0.3994 0.2786 0.019 Uiso 1 1 calc R . .
H16B H 1.1777 0.4593 0.3552 0.019 Uiso 1 1 calc R . .
C17 C 1.1188(5) 0.3459(4) 0.0804(3) 0.0164(10) Uani 1 1 d . . .
C18 C 1.2564(6) 0.3173(5) 0.0753(4) 0.0206(11) Uani 1 1 d . . .
H18 H 1.3185 0.3450 0.1261 0.025 Uiso 1 1 calc R . .
C19 C 1.3038(6) 0.2487(5) -0.0035(4) 0.0251(12) Uani 1 1 d . . .
H19 H 1.3980 0.2307 -0.0064 0.030 Uiso 1 1 calc R . .
C20 C 1.2132(7) 0.2067(5) -0.0779(4) 0.0271(12) Uani 1 1 d . . .
H20 H 1.2454 0.1595 -0.1314 0.033 Uiso 1 1 calc R . .
C21 C 1.0753(7) 0.2337(5) -0.0739(4) 0.0308(14) Uani 1 1 d . . .
H21 H 1.0132 0.2045 -0.1244 0.037 Uiso 1 1 calc R . .
C22 C 1.0295(6) 0.3030(5) 0.0038(4) 0.0231(11) Uani 1 1 d . . .
H22 H 0.9356 0.3223 0.0058 0.028 Uiso 1 1 calc R . .
C23 C 1.1574(5) 0.6115(4) 0.2081(3) 0.0173(10) Uani 1 1 d . . .
C24 C 1.2534(6) 0.6220(5) 0.1478(4) 0.0254(12) Uani 1 1 d . . .
H24 H 1.2683 0.5579 0.0987 0.031 Uiso 1 1 calc R . .
C25 C 1.3281(7) 0.7268(5) 0.1594(4) 0.0332(14) Uani 1 1 d . . .
H25 H 1.3932 0.7342 0.1177 0.040 Uiso 1 1 calc R . .
C26 C 1.3079(7) 0.8210(5) 0.2319(4) 0.0294(13) Uani 1 1 d . . .
H26 H 1.3598 0.8921 0.2403 0.035 Uiso 1 1 calc R . .
C27 C 1.2111(6) 0.8092(5) 0.2910(4) 0.0266(13) Uani 1 1 d . . .
H27 H 1.1961 0.8732 0.3401 0.032 Uiso 1 1 calc R . .
C28 C 1.1354(6) 0.7054(5) 0.2800(4) 0.0244(12) Uani 1 1 d . . .
H28 H 1.0693 0.6985 0.3212 0.029 Uiso 1 1 calc R . .
C29 C 0.7204(6) 0.4650(6) 0.0995(4) 0.0286(13) Uani 1 1 d . . .
H29A H 0.7150 0.3872 0.0581 0.043 Uiso 1 1 calc R . .
H29B H 0.7878 0.5144 0.0801 0.043 Uiso 1 1 calc R . .
H29C H 0.6306 0.5010 0.0997 0.043 Uiso 1 1 calc R . .
C30 C 0.7660(6) 0.6294(5) 0.2643(4) 0.0258(12) Uani 1 1 d . . .
H30A H 0.8560 0.6655 0.2619 0.039 Uiso 1 1 calc R . .
H30B H 0.7359 0.6535 0.3254 0.039 Uiso 1 1 calc R . .
H30C H 0.6999 0.6549 0.2228 0.039 Uiso 1 1 calc R . .
C31 C 0.5726(6) 0.4382(6) 0.2469(4) 0.0295(13) Uani 1 1 d . . .
H31A H 0.5427 0.3556 0.2339 0.044 Uiso 1 1 calc R . .
H31B H 0.5209 0.4776 0.2065 0.044 Uiso 1 1 calc R . .
H31C H 0.5563 0.4762 0.3092 0.044 Uiso 1 1 calc R . .

loop_
_atom_site_aniso_label
_atom_site_aniso_U_11
_atom_site_aniso_U_22
_atom_site_aniso_U_33
_atom_site_aniso_U_23
_atom_site_aniso_U_13
_atom_site_aniso_U_12
Pt1 0.01363(11) 0.01985(11) 0.01363(11) 0.00248(8) 0.00261(8) 0.00039(8)
Pt2 0.01221(11) 0.02398(12) 0.01510(11) 0.00453(8) -0.00015(8) 0.00161(8)
I1 0.02051(18) 0.02151(17) 0.01362(16) 0.00037(13) 0.00169(13) 0.00331(13)
I2 0.01638(17) 0.02441(18) 0.01427(16) -0.00019(13) -0.00086(12) -0.00326(13)
Sb1 0.01252(17) 0.01703(16) 0.01223(16) 0.00101(12) 0.00001(12) -0.00041(12)
Sb2 0.01238(17) 0.02028(17) 0.01317(16) 0.00373(12) -0.00001(12) 0.00027(13)
C1 0.022(3) 0.030(3) 0.030(3) 0.009(2) 0.006(2) 0.001(2)
C2 0.030(3) 0.033(3) 0.016(3) 0.012(2) 0.003(2) -0.001(2)
C3 0.029(3) 0.021(3) 0.030(3) 0.005(2) 0.007(2) 0.003(2)
C4 0.017(3) 0.017(2) 0.014(2) 0.0024(18) 0.0020(19) 0.0042(19)
C5 0.031(3) 0.025(3) 0.033(3) 0.012(2) -0.007(3) -0.008(2)
C6 0.040(4) 0.038(3) 0.026(3) 0.017(3) -0.002(3) 0.008(3)
C7 0.024(3) 0.054(4) 0.016(3) 0.009(3) -0.004(2) 0.010(3)
C8 0.030(3) 0.031(3) 0.025(3) -0.002(2) -0.012(2) -0.003(3)
C9 0.022(3) 0.027(3) 0.025(3) 0.006(2) -0.006(2) 0.003(2)
C10 0.019(3) 0.017(2) 0.014(2) 0.0013(18) 0.0005(19) 0.0003(19)
C11 0.014(2) 0.019(2) 0.017(2) 0.0056(19) 0.0020(19) -0.0037(19)
C12 0.016(3) 0.025(3) 0.026(3) 0.006(2) 0.002(2) -0.002(2)
C13 0.029(3) 0.023(3) 0.016(2) 0.006(2) 0.011(2) 0.000(2)
C14 0.021(3) 0.021(3) 0.019(3) -0.002(2) -0.003(2) -0.002(2)
C15 0.018(3) 0.021(3) 0.021(3) 0.003(2) 0.003(2) 0.001(2)
C16 0.013(2) 0.012(2) 0.024(3) 0.0069(19) 0.002(2) -0.0031(18)
C17 0.017(3) 0.021(2) 0.012(2) 0.0038(18) 0.0032(19) -0.004(2)
C18 0.019(3) 0.027(3) 0.018(3) 0.008(2) 0.003(2) 0.000(2)
C19 0.021(3) 0.032(3) 0.025(3) 0.012(2) 0.006(2) 0.004(2)
C20 0.035(3) 0.025(3) 0.022(3) 0.004(2) 0.007(2) 0.002(2)
C21 0.044(4) 0.024(3) 0.021(3) 0.001(2) -0.004(3) 0.001(3)
C22 0.024(3) 0.026(3) 0.021(3) 0.009(2) -0.003(2) 0.001(2)
C23 0.020(3) 0.017(2) 0.015(2) 0.0069(19) -0.0042(19) 0.000(2)
C24 0.034(3) 0.021(3) 0.022(3) 0.005(2) 0.004(2) -0.001(2)
C25 0.046(4) 0.028(3) 0.030(3) 0.015(3) 0.007(3) -0.008(3)
C26 0.041(4) 0.021(3) 0.029(3) 0.014(2) -0.003(3) -0.003(2)
C27 0.035(3) 0.019(3) 0.022(3) -0.001(2) -0.010(2) 0.003(2)
C28 0.024(3) 0.026(3) 0.022(3) 0.006(2) -0.002(2) 0.005(2)
C29 0.026(3) 0.040(3) 0.020(3) 0.010(2) -0.005(2) 0.001(3)
C30 0.020(3) 0.025(3) 0.031(3) 0.006(2) 0.003(2) 0.006(2)
C31 0.011(3) 0.039(3) 0.038(3) 0.009(3) 0.001(2) -0.002(2)

loop_
_atom_type_symbol
_atom_type_description
_atom_type_scat_dispersion_real
_atom_type_scat_dispersion_imag
_atom_type_scat_source
C C 0.0033 0.0016 'International Tables Vol C Tables 4.2.6.8 and 6.1.1.4'
H H 0.0000 0.0000 'International Tables Vol C Tables 4.2.6.8 and 6.1.1.4'
I I -0.4742 1.8119 'International Tables Vol C Tables 4.2.6.8 and 6.1.1.4'
Pt Pt -1.7033 8.3905 'International Tables Vol C Tables 4.2.6.8 and 6.1.1.4'
Sb Sb -0.5866 1.5461 'International Tables Vol C Tables 4.2.6.8 and 6.1.1.4'

loop_
_geom_angle_atom_site_label_1
_geom_angle_atom_site_label_2
_geom_angle_atom_site_label_3
_geom_angle
_geom_angle_site_symmetry_1
_geom_angle_site_symmetry_3
_geom_angle_publ_flag
C2 Pt1 C1 87.7(2) . . ?
C2 Pt1 C3 88.5(2) . . ?
C1 Pt1 C3 85.0(2) . . ?
C2 Pt1 Sb1 93.22(17) . . ?
C1 Pt1 Sb1 178.38(17) . . ?
C3 Pt1 Sb1 93.66(18) . . ?
C2 Pt1 I2 174.89(18) . . ?
C1 Pt1 I2 88.56(17) . . ?
C3 Pt1 I2 94.67(17) . . ?
Sb1 Pt1 I2 90.593(12) . . ?
C2 Pt1 I1 90.99(17) . . ?
C1 Pt1 I1 92.92(17) . . ?
C3 Pt1 I1 177.92(18) . . ?
Sb1 Pt1 I1 88.383(12) . . ?
I2 Pt1 I1 85.713(12) . . ?
C30 Pt2 C31 88.0(2) . . ?
C30 Pt2 C29 85.1(3) . . ?
C31 Pt2 C29 86.5(3) . . ?
C30 Pt2 Sb2 94.88(17) . . ?
C31 Pt2 Sb2 177.09(18) . . ?
C29 Pt2 Sb2 93.34(18) . . ?
C30 Pt2 I1 94.26(17) . . ?
C31 Pt2 I1 89.94(18) . . ?
C29 Pt2 I1 176.42(18) . . ?
Sb2 Pt2 I1 90.224(12) . . ?
C30 Pt2 I2 179.34(17) . . ?
C31 Pt2 I2 91.36(18) . . ?
C29 Pt2 I2 95.00(18) . . ?
Sb2 Pt2 I2 85.759(12) . . ?
I1 Pt2 I2 85.556(12) . . ?
Pt2 I1 Pt1 94.184(12) . . ?
Pt1 I2 Pt2 94.123(12) . . ?
C4 Sb1 C10 101.04(19) . . ?
C4 Sb1 C16 99.01(19) . . ?
C10 Sb1 C16 100.3(2) . . ?
C4 Sb1 Pt1 117.90(14) . . ?
C10 Sb1 Pt1 118.30(14) . . ?
C16 Sb1 Pt1 116.88(14) . . ?
C17 Sb2 C16 100.4(2) . . ?
C17 Sb2 C23 100.29(19) . . ?
C16 Sb2 C23 93.96(18) . . ?
C17 Sb2 Pt2 120.13(14) . . ?
C16 Sb2 Pt2 115.89(14) . . ?
C23 Sb2 Pt2 121.29(14) . . ?
Pt1 C1 H1A 109.5 . . ?
Pt1 C1 H1B 109.5 . . ?
H1A C1 H1B 109.5 . . ?
Pt1 C1 H1C 109.5 . . ?
H1A C1 H1C 109.5 . . ?
H1B C1 H1C 109.5 . . ?
Pt1 C2 H2A 109.5 . . ?
Pt1 C2 H2B 109.5 . . ?
H2A C2 H2B 109.5 . . ?
Pt1 C2 H2C 109.5 . . ?
H2A C2 H2C 109.5 . . ?
H2B C2 H2C 109.5 . . ?
Pt1 C3 H3A 109.5 . . ?
Pt1 C3 H3B 109.5 . . ?
H3A C3 H3B 109.5 . . ?
Pt1 C3 H3C 109.5 . . ?
H3A C3 H3C 109.5 . . ?
H3B C3 H3C 109.5 . . ?
C9 C4 C5 118.7(5) . . ?
C9 C4 Sb1 120.9(4) . . ?
C5 C4 Sb1 120.3(4) . . ?
C6 C5 C4 120.9(6) . . ?
C6 C5 H5 119.5 . . ?
C4 C5 H5 119.5 . . ?
C5 C6 C7 120.1(6) . . ?
C5 C6 H6 120.0 . . ?
C7 C6 H6 120.0 . . ?
C8 C7 C6 119.3(5) . . ?
C8 C7 H7 120.3 . . ?
C6 C7 H7 120.3 . . ?
C7 C8 C9 121.3(6) . . ?
C7 C8 H8 119.3 . . ?
C9 C8 H8 119.3 . . ?
C4 C9 C8 119.7(5) . . ?
C4 C9 H9 120.2 . . ?
C8 C9 H9 120.2 . . ?
C15 C10 C11 119.6(5) . . ?
C15 C10 Sb1 120.1(4) . . ?
C11 C10 Sb1 120.3(4) . . ?
C12 C11 C10 120.3(5) . . ?
C12 C11 H11 119.8 . . ?
C10 C11 H11 119.8 . . ?
C11 C12 C13 119.4(5) . . ?
C11 C12 H12 120.3 . . ?
C13 C12 H12 120.3 . . ?
C14 C13 C12 119.8(5) . . ?
C14 C13 H13 120.1 . . ?
C12 C13 H13 120.1 . . ?
C13 C14 C15 120.7(5) . . ?
C13 C14 H14 119.6 . . ?
C15 C14 H14 119.6 . . ?
C14 C15 C10 120.1(5) . . ?
C14 C15 H15 119.9 . . ?
C10 C15 H15 119.9 . . ?
Sb1 C16 Sb2 116.2(2) . . ?
Sb1 C16 H16A 108.2 . . ?
Sb2 C16 H16A 108.2 . . ?
Sb1 C16 H16B 108.2 . . ?
Sb2 C16 H16B 108.2 . . ?
H16A C16 H16B 107.4 . . ?
C18 C17 C22 118.1(5) . . ?
C18 C17 Sb2 120.9(4) . . ?
C22 C17 Sb2 121.1(4) . . ?
C19 C18 C17 120.7(5) . . ?
C19 C18 H18 119.6 . . ?
C17 C18 H18 119.6 . . ?
C20 C19 C18 120.0(5) . . ?
C20 C19 H19 120.0 . . ?
C18 C19 H19 120.0 . . ?
C21 C20 C19 120.1(5) . . ?
C21 C20 H20 120.0 . . ?
C19 C20 H20 120.0 . . ?
C22 C21 C20 119.6(6) . . ?
C22 C21 H21 120.2 . . ?
C20 C21 H21 120.2 . . ?
C21 C22 C17 121.5(6) . . ?
C21 C22 H22 119.2 . . ?
C17 C22 H22 119.2 . . ?
C24 C23 C28 120.1(5) . . ?
C24 C23 Sb2 122.2(4) . . ?
C28 C23 Sb2 117.5(4) . . ?
C23 C24 C25 119.8(5) . . ?
C23 C24 H24 120.1 . . ?
C25 C24 H24 120.1 . . ?
C24 C25 C26 120.6(6) . . ?
C24 C25 H25 119.7 . . ?
C26 C25 H25 119.7 . . ?
C27 C26 C25 118.9(5) . . ?
C27 C26 H26 120.6 . . ?
C25 C26 H26 120.6 . . ?
C26 C27 C28 121.2(5) . . ?
C26 C27 H27 119.4 . . ?
C28 C27 H27 119.4 . . ?
C27 C28 C23 119.5(5) . . ?
C27 C28 H28 120.3 . . ?
C23 C28 H28 120.3 . . ?
Pt2 C29 H29A 109.5 . . ?
Pt2 C29 H29B 109.5 . . ?
H29A C29 H29B 109.5 . . ?
Pt2 C29 H29C 109.5 . . ?
H29A C29 H29C 109.5 . . ?
H29B C29 H29C 109.5 . . ?
Pt2 C30 H30A 109.5 . . ?
Pt2 C30 H30B 109.5 . . ?
H30A C30 H30B 109.5 . . ?
Pt2 C30 H30C 109.5 . . ?
H30A C30 H30C 109.5 . . ?
H30B C30 H30C 109.5 . . ?
Pt2 C31 H31A 109.5 . . ?
Pt2 C31 H31B 109.5 . . ?
H31A C31 H31B 109.5 . . ?
Pt2 C31 H31C 109.5 . . ?
H31A C31 H31C 109.5 . . ?
H31B C31 H31C 109.5 . . ?

loop_
_geom_bond_atom_site_label_1
_geom_bond_atom_site_label_2
_geom_bond_distance
_geom_bond_site_symmetry_2
_geom_bond_publ_flag
Pt1 C2 2.057(5) . ?
Pt1 C1 2.065(6) . ?
Pt1 C3 2.066(6) . ?
Pt1 Sb1 2.6530(5) . ?
Pt1 I2 2.7929(4) . ?
Pt1 I1 2.7979(5) . ?
Pt2 C30 2.070(6) . ?
Pt2 C31 2.070(6) . ?
Pt2 C29 2.076(6) . ?
Pt2 Sb2 2.6793(5) . ?
Pt2 I1 2.7957(4) . ?
Pt2 I2 2.8034(5) . ?
Sb1 C4 2.132(5) . ?
Sb1 C10 2.136(5) . ?
Sb1 C16 2.139(5) . ?
Sb2 C17 2.120(5) . ?
Sb2 C16 2.140(5) . ?
Sb2 C23 2.142(5) . ?
C1 H1A 0.9800 . ?
C1 H1B 0.9800 . ?
C1 H1C 0.9800 . ?
C2 H2A 0.9800 . ?
C2 H2B 0.9800 . ?
C2 H2C 0.9800 . ?
C3 H3A 0.9800 . ?
C3 H3B 0.9800 . ?
C3 H3C 0.9800 . ?
C4 C9 1.383(8) . ?
C4 C5 1.392(8) . ?
C5 C6 1.376(8) . ?
C5 H5 0.9500 . ?
C6 C7 1.390(10) . ?
C6 H6 0.9500 . ?
C7 C8 1.355(9) . ?
C7 H7 0.9500 . ?
C8 C9 1.399(8) . ?
C8 H8 0.9500 . ?
C9 H9 0.9500 . ?
C10 C15 1.387(7) . ?
C10 C11 1.393(7) . ?
C11 C12 1.393(7) . ?
C11 H11 0.9500 . ?
C12 C13 1.400(8) . ?
C12 H12 0.9500 . ?
C13 C14 1.377(8) . ?
C13 H13 0.9500 . ?
C14 C15 1.385(7) . ?
C14 H14 0.9500 . ?
C15 H15 0.9500 . ?
C16 H16A 0.9900 . ?
C16 H16B 0.9900 . ?
C17 C18 1.395(8) . ?
C17 C22 1.409(7) . ?
C18 C19 1.396(8) . ?
C18 H18 0.9500 . ?
C19 C20 1.392(8) . ?
C19 H19 0.9500 . ?
C20 C21 1.392(9) . ?
C20 H20 0.9500 . ?
C21 C22 1.380(8) . ?
C21 H21 0.9500 . ?
C22 H22 0.9500 . ?
C23 C24 1.385(8) . ?
C23 C28 1.392(8) . ?
C24 C25 1.394(8) . ?
C24 H24 0.9500 . ?
C25 C26 1.397(9) . ?
C25 H25 0.9500 . ?
C26 C27 1.382(9) . ?
C26 H26 0.9500 . ?
C27 C28 1.391(8) . ?
C27 H27 0.9500 . ?
C28 H28 0.9500 . ?
C29 H29A 0.9800 . ?
C29 H29B 0.9800 . ?
C29 H29C 0.9800 . ?
C30 H30A 0.9800 . ?
C30 H30B 0.9800 . ?
C30 H30C 0.9800 . ?
C31 H31A 0.9800 . ?
C31 H31B 0.9800 . ?
C31 H31C 0.9800 . ?
